data_2013967
loop_
_publ_author_name
'Dale, Sophie H.'
'Elsegood, Mark R.J.'

_publ_section_title
;
 Hydrogen-bonding adducts of benzenepolycarboxylic acids with
 <i>N</i>,<i>N</i>-dimethylformamide: benzene-1,4-dicarboxylic acid
 <i>N</i>,<i>N</i>-dimethylformamide disolvate,
 benzene-1,2,4,5-tetracarboxylic acid
 <i>N</i>,<i>N</i>-dimethylformamide tetrasolvate and
 benzene-1,2,3-tricarboxylic acid <i>N</i>,<i>N</i>-dimethylformamide
 disolvate monohydrate
;
_journal_issue 6
_journal_name_full 'Acta Crystallographica Section C'
_journal_page_first o444
_journal_page_last o448
_journal_paper_doi 10.1107/S010827010400976X
_journal_volume 60
_journal_year 2004
_chemical_formula_iupac 'C8 H6 O4, 2C3 H7 N O'
_chemical_formula_moiety 'C8 H6 O4, 2C3 H7 N O'
_chemical_formula_sum 'C14 H20 N2 O6'
_chemical_formula_weight 312.32
_chemical_name_systematic
;
benzene-1,4-dicarboxylic acid N,N-dimethylformamide disolvate
;
_space_group_IT_number 15
_symmetry_cell_setting monoclinic
_symmetry_space_group_name_Hall '-C 2yc'
_symmetry_space_group_name_H-M 'C 1 2/c 1'
_atom_sites_solution_hydrogens 'Geom except OH coords freely refined'
_atom_sites_solution_primary direct
_atom_sites_solution_secondary direct
_audit_creation_method SHELXL-97
_cell_angle_alpha 90.00
_cell_angle_beta 104.661(3)
_cell_angle_gamma 90.00
_cell_formula_units_Z 8
_cell_length_a 19.663(4)
_cell_length_b 7.5404(13)
_cell_length_c 21.929(4)
_cell_measurement_reflns_used 3980
_cell_measurement_temperature 150(2)
_cell_measurement_theta_max 27.82
_cell_measurement_theta_min 2.49
_cell_volume 3145.5(10)
_computing_cell_refinement 'SAINT (Bruker, 2001)'
_computing_data_collection 'SMART (Bruker, 2001)'
_computing_data_reduction SAINT
_computing_molecular_graphics SHELXTL
_computing_publication_material 'SHELXTL and local programs'
_computing_structure_refinement SHELXTL
_computing_structure_solution 'SHELXTL (Sheldrick, 2000)'
_diffrn_ambient_temperature 150(2)
_diffrn_measured_fraction_theta_full 0.997
_diffrn_measured_fraction_theta_max 0.987
_diffrn_measurement_device_type 'Bruker SMART 1000 CCD diffractometer'
_diffrn_measurement_method '\w scans'
_diffrn_radiation_monochromator graphite
_diffrn_radiation_source 'sealed tube'
_diffrn_radiation_type MoK\a
_diffrn_radiation_wavelength 0.71073
_diffrn_reflns_av_R_equivalents 0.0443
_diffrn_reflns_av_sigmaI/netI 0.0462
_diffrn_reflns_limit_h_max 25
_diffrn_reflns_limit_h_min -25
_diffrn_reflns_limit_k_max 9
_diffrn_reflns_limit_k_min -9
_diffrn_reflns_limit_l_max 27
_diffrn_reflns_limit_l_min -28
_diffrn_reflns_number 12434
_diffrn_reflns_theta_full 26.00
_diffrn_reflns_theta_max 27.49
_diffrn_reflns_theta_min 2.14
_diffrn_standards_decay_% 0
_diffrn_standards_number 0
_exptl_absorpt_coefficient_mu 0.104
_exptl_absorpt_correction_type none
_exptl_crystal_colour Colourless
_exptl_crystal_density_diffrn 1.319
_exptl_crystal_density_method 'not measured'
_exptl_crystal_description Block
_exptl_crystal_F_000 1328
_exptl_crystal_size_max 0.34
_exptl_crystal_size_mid 0.28
_exptl_crystal_size_min 0.18
_refine_diff_density_max 0.270
_refine_diff_density_min -0.179
_refine_ls_extinction_method none
_refine_ls_goodness_of_fit_ref 1.054
_refine_ls_hydrogen_treatment mixed
_refine_ls_matrix_type full
_refine_ls_number_parameters 222
_refine_ls_number_reflns 3577
_refine_ls_number_restraints 5
_refine_ls_restrained_S_all 1.056
_refine_ls_R_factor_all 0.0873
_refine_ls_R_factor_gt 0.0497
_refine_ls_shift/su_max 0.000
_refine_ls_shift/su_mean 0.000
_refine_ls_structure_factor_coef Fsqd
_refine_ls_weighting_details 'calc w=1/[\s^2^(Fo^2^)+(0.0554P)^2^+2.6815P] where P=(Fo^2^+2Fc^2^)/3'
_refine_ls_weighting_scheme calc
_refine_ls_wR_factor_gt 0.1195
_refine_ls_wR_factor_ref 0.1439
_reflns_number_gt 2318
_reflns_number_total 3577
_reflns_threshold_expression I>2\s(I)
_cod_data_source_file fg1747.cif
_cod_data_source_block I
_cod_depositor_comments
;
The following automatic conversions were performed:
'_geom_bond_publ_flag' value 'Y' changed to 'y' according to
'/home/saulius/struct/CIF-dictionaries/cif_core.dic' dictionary named
'cif_core.dic' version 2.4.1 from 2010-06-29 (12 times).

Automatic conversion script
Id: cif_fix_enum 1527 2010-12-29 10:47:43Z saulius 

The following automatic conversions were performed:

'_geom_bond_publ_flag' value 'Y' changed to 'y' according to
/home/saulius/struct/CIF-dictionaries/cif_core.dic dictionary named
'cif_core.dic' version 2.4.1 from 2010-06-29 (12 times).

Automatic conversion script
Id: cif_fix_values 1715 2011-07-08 13:25:40Z adriana 
;
_cod_original_sg_symbol_H-M 'C 2/c'
_cod_database_code 2013967
_cod_database_fobs_code 2013967

loop_
_symmetry_equiv_pos_as_xyz
'x, y, z'
'-x, y, -z+1/2'
'x+1/2, y+1/2, z'
'-x+1/2, y+1/2, -z+1/2'
'-x, -y, -z'
'x, -y, z-1/2'
'-x+1/2, -y+1/2, -z'
'x+1/2, -y+1/2, z-1/2'

loop_
_atom_site_label
_atom_site_fract_x
_atom_site_fract_y
_atom_site_fract_z
_atom_site_U_iso_or_equiv
_atom_site_adp_type
_atom_site_calc_flag
_atom_site_refinement_flags
_atom_site_occupancy
_atom_site_disorder_assembly
_atom_site_disorder_group
_atom_site_type_symbol
C1 0.08996(9) 0.4816(2) 0.12585(8) 0.0267(4) Uani d . 1 . . C
C2 0.13670(10) 0.4234(3) 0.18115(8) 0.0311(4) Uani d . 1 . . C
H2A 0.1455 0.4949 0.2180 0.037 Uiso calc R 1 . . H
C3 0.17034(10) 0.2617(3) 0.18240(8) 0.0308(4) Uani d . 1 . . C
H3 0.2021 0.2224 0.2202 0.037 Uiso calc R 1 . . H
C4 0.15803(9) 0.1568(3) 0.12877(8) 0.0266(4) Uani d . 1 . . C
C5 0.11138(9) 0.2154(3) 0.07347(8) 0.0284(4) Uani d . 1 . . C
H5 0.1026 0.1441 0.0366 0.034 Uiso calc R 1 . . H
C6 0.07778(9) 0.3770(3) 0.07211(8) 0.0291(4) Uani d . 1 . . C
H6 0.0462 0.4165 0.0342 0.035 Uiso calc R 1 . . H
C7 0.05241(10) 0.6548(3) 0.12306(9) 0.0320(4) Uani d . 1 . . C
O1 0.01091(8) 0.7059(2) 0.07458(7) 0.0441(4) Uani d D 1 A . O
H1X 0.004(8) 0.827(5) 0.069(7) 0.066 Uiso d PD 0.172(4) A 2 H
O2 0.06678(8) 0.7443(2) 0.17520(7) 0.0476(4) Uani d D 1 . . O
H2 0.0400(16) 0.847(4) 0.1725(15) 0.071 Uiso d PD 0.828(4) A 1 H
C8 0.19606(9) -0.0154(3) 0.13084(8) 0.0304(4) Uani d . 1 . . C
O3 0.23846(8) -0.0690(2) 0.17766(6) 0.0412(4) Uani d . 1 . . O
O4 0.17991(8) -0.1005(2) 0.07687(7) 0.0429(4) Uani d D 1 . . O
H4 0.2050(14) -0.206(3) 0.0783(12) 0.064 Uiso d D 1 . . H
C9 -0.03297(10) 1.1015(3) 0.12136(10) 0.0341(5) Uani d D 1 . . C
H9 -0.0294 1.0450 0.0836 0.041 Uiso calc PRD 0.828(4) A 1 H
H9X -0.0017 1.0693 0.1603 0.041 Uiso d PRD 0.172(4) A 2 H
O5 -0.00076(9) 1.0362(2) 0.17247(8) 0.0405(6) Uani d PD 0.828(4) A 1 O
O5X -0.0381(4) 1.0044(11) 0.0715(3) 0.038(2) Uani d PD 0.172(4) A 2 O
N1 -0.07190(8) 1.2457(2) 0.11704(7) 0.0314(4) Uani d . 1 A . N
C10 -0.10576(11) 1.3241(3) 0.05625(10) 0.0414(5) Uani d . 1 . . C
H10A -0.0944 1.2540 0.0225 0.062 Uiso calc R 1 A . H
H10B -0.0889 1.4459 0.0546 0.062 Uiso calc R 1 . . H
H10C -0.1568 1.3253 0.0507 0.062 Uiso calc R 1 . . H
C11 -0.07987(12) 1.3359(3) 0.17322(10) 0.0426(5) Uani d . 1 . . C
H11A -0.0626 1.2593 0.2100 0.064 Uiso calc R 1 A . H
H11B -0.1296 1.3630 0.1688 0.064 Uiso calc R 1 . . H
H11C -0.0527 1.4464 0.1789 0.064 Uiso calc R 1 . . H
C12 0.27680(10) -0.4584(3) 0.12466(9) 0.0320(4) Uani d . 1 . . C
H12 0.2723 -0.4023 0.1622 0.038 Uiso calc R 1 . . H
O6 0.24528(7) -0.39171(19) 0.07377(6) 0.0393(4) Uani d . 1 . . O
N2 0.31611(8) -0.6020(2) 0.13023(7) 0.0323(4) Uani d . 1 . . N
C13 0.35034(12) -0.6745(3) 0.19196(10) 0.0432(5) Uani d . 1 . . C
H13A 0.3379 -0.6029 0.2248 0.065 Uiso calc R 1 . . H
H13B 0.4014 -0.6724 0.1978 0.065 Uiso calc R 1 . . H
H13C 0.3347 -0.7970 0.1947 0.065 Uiso calc R 1 . . H
C14 0.32418(12) -0.6969(3) 0.07519(10) 0.0438(5) Uani d . 1 . . C
H14A 0.2984 -0.8092 0.0715 0.066 Uiso calc R 1 . . H
H14B 0.3741 -0.7210 0.0793 0.066 Uiso calc R 1 . . H
H14C 0.3055 -0.6248 0.0375 0.066 Uiso calc R 1 . . H

loop_
_atom_site_aniso_label
_atom_site_aniso_U_11
_atom_site_aniso_U_22
_atom_site_aniso_U_33
_atom_site_aniso_U_12
_atom_site_aniso_U_13
_atom_site_aniso_U_23
C1 0.0218(9) 0.0304(10) 0.0276(9) -0.0011(7) 0.0059(7) 0.0011(8)
C2 0.0311(10) 0.0363(11) 0.0250(9) -0.0004(8) 0.0057(8) -0.0042(8)
C3 0.0276(9) 0.0389(11) 0.0236(9) 0.0014(8) 0.0025(7) 0.0032(8)
C4 0.0220(9) 0.0315(10) 0.0263(9) -0.0003(7) 0.0062(7) 0.0029(8)
C5 0.0266(9) 0.0338(10) 0.0244(9) 0.0007(8) 0.0057(7) -0.0023(8)
C6 0.0250(9) 0.0365(11) 0.0245(9) 0.0019(8) 0.0041(7) 0.0023(8)
C7 0.0264(9) 0.0350(11) 0.0344(10) -0.0021(8) 0.0075(8) -0.0035(8)
O1 0.0488(9) 0.0397(8) 0.0351(8) 0.0122(7) -0.0057(7) -0.0020(7)
O2 0.0539(10) 0.0448(10) 0.0354(8) 0.0185(8) -0.0045(7) -0.0112(7)
C8 0.0261(9) 0.0353(11) 0.0298(10) 0.0007(8) 0.0069(8) 0.0026(8)
O3 0.0414(8) 0.0397(8) 0.0351(8) 0.0085(7) -0.0037(6) 0.0033(6)
O4 0.0479(9) 0.0407(9) 0.0339(8) 0.0173(7) -0.0015(7) -0.0056(7)
C9 0.0328(10) 0.0326(11) 0.0383(11) -0.0026(9) 0.0115(9) -0.0034(9)
O5 0.0420(11) 0.0366(11) 0.0424(11) 0.0058(8) 0.0099(8) 0.0005(8)
O5X 0.036(5) 0.035(5) 0.041(5) 0.006(4) 0.006(4) -0.004(4)
N1 0.0293(8) 0.0305(9) 0.0348(9) -0.0024(7) 0.0090(7) -0.0029(7)
C10 0.0417(12) 0.0381(12) 0.0426(12) 0.0008(10) 0.0077(9) 0.0031(10)
C11 0.0442(12) 0.0416(13) 0.0434(12) 0.0011(10) 0.0139(10) -0.0095(10)
C12 0.0319(10) 0.0300(10) 0.0349(10) -0.0014(8) 0.0099(8) -0.0003(8)
O6 0.0407(8) 0.0362(8) 0.0392(8) 0.0093(7) 0.0070(6) 0.0045(6)
N2 0.0329(9) 0.0310(9) 0.0332(9) 0.0013(7) 0.0086(7) 0.0046(7)
C13 0.0427(12) 0.0436(13) 0.0409(11) 0.0037(10) 0.0061(9) 0.0118(10)
C14 0.0475(13) 0.0405(12) 0.0457(12) 0.0121(10) 0.0159(10) 0.0012(10)

loop_
_atom_type_symbol
_atom_type_description
_atom_type_scat_dispersion_real
_atom_type_scat_dispersion_imag
_atom_type_scat_source
C C 0.0033 0.0016 'International Tables Vol C Tables 4.2.6.8 and 6.1.1.4'
H H 0.0000 0.0000 'International Tables Vol C Tables 4.2.6.8 and 6.1.1.4'
N N 0.0061 0.0033 'International Tables Vol C Tables 4.2.6.8 and 6.1.1.4'
O O 0.0106 0.0060 'International Tables Vol C Tables 4.2.6.8 and 6.1.1.4'

loop_
_geom_angle_atom_site_label_1
_geom_angle_atom_site_label_2
_geom_angle_atom_site_label_3
_geom_angle
C6 C1 C2 119.60(18)
C6 C1 C7 119.00(16)
C2 C1 C7 121.40(17)
C3 C2 C1 120.06(17)
C3 C2 H2A 120.0
C1 C2 H2A 120.0
C2 C3 C4 120.39(17)
C2 C3 H3 119.8
C4 C3 H3 119.8
C3 C4 C5 119.44(17)
C3 C4 C8 119.45(16)
C5 C4 C8 121.10(16)
C6 C5 C4 120.25(17)
C6 C5 H5 119.9
C4 C5 H5 119.9
C5 C6 C1 120.25(17)
C5 C6 H6 119.9
C1 C6 H6 119.9
O1 C7 O2 123.32(19)
O1 C7 C1 121.58(17)
O2 C7 C1 115.10(16)
C7 O1 C9 100.45(13)
C7 O1 H1X 118(9)
C7 O2 H2 113(2)
O3 C8 O4 123.80(19)
O3 C8 C4 123.07(17)
O4 C8 C4 113.13(15)
C8 O3 C12 99.59(13)
C8 O4 H4 112.4(16)
O5 C9 N1 123.10(19)
O5X C9 N1 119.0(4)
O5 C9 H9 118.4
N1 C9 H9 118.4
O5X C9 H9X 120.5
N1 C9 H9X 120.5
H9 C9 H9X 119.8
C9 N1 C11 120.73(18)
C9 N1 C10 121.52(17)
C11 N1 C10 117.69(17)
N1 C10 H10A 109.5
N1 C10 H10B 109.5
H10A C10 H10B 109.5
N1 C10 H10C 109.5
H10A C10 H10C 109.5
H10B C10 H10C 109.5
N1 C11 H11A 109.5
N1 C11 H11B 109.5
H11A C11 H11B 109.5
N1 C11 H11C 109.5
H11A C11 H11C 109.5
H11B C11 H11C 109.5
O6 C12 N2 124.43(18)
O6 C12 H12 117.8
N2 C12 H12 117.8
C12 N2 C14 120.99(17)
C12 N2 C13 121.11(17)
C14 N2 C13 117.84(18)
N2 C13 H13A 109.5
N2 C13 H13B 109.5
H13A C13 H13B 109.5
N2 C13 H13C 109.5
H13A C13 H13C 109.5
H13B C13 H13C 109.5
N2 C14 H14A 109.5
N2 C14 H14B 109.5
H14A C14 H14B 109.5
N2 C14 H14C 109.5
H14A C14 H14C 109.5
H14B C14 H14C 109.5

loop_
_geom_bond_atom_site_label_1
_geom_bond_atom_site_label_2
_geom_bond_site_symmetry_2
_geom_bond_distance
_geom_bond_publ_flag
C1 C6 . 1.388(3) y
C1 C2 . 1.394(2) y
C1 C7 . 1.494(3) y
C2 C3 . 1.384(3) y
C2 H2A . 0.9500 ?
C3 C4 . 1.387(3) y
C3 H3 . 0.9500 ?
C4 C5 . 1.394(2) y
C4 C8 . 1.493(3) y
C5 C6 . 1.383(3) y
C5 H5 . 0.9500 ?
C6 H6 . 0.9500 ?
C7 O1 . 1.227(2) y
C7 O2 . 1.296(2) y
O1 H1X . 0.93(3) ?
O2 H2 . 0.93(3) ?
C8 O3 . 1.216(2) y
C8 O4 . 1.313(2) y
O4 H4 . 0.93(3) ?
C9 O5 . 1.241(3) ?
C9 O5X . 1.298(7) ?
C9 N1 . 1.319(3) ?
C9 H9 . 0.9500 ?
C9 H9X . 0.9501 ?
N1 C11 . 1.450(2) ?
N1 C10 . 1.456(3) ?
C10 H10A . 0.9800 ?
C10 H10B . 0.9800 ?
C10 H10C . 0.9800 ?
C11 H11A . 0.9800 ?
C11 H11B . 0.9800 ?
C11 H11C . 0.9800 ?
C12 O6 . 1.238(2) ?
C12 N2 . 1.318(2) ?
C12 H12 . 0.9500 ?
N2 C14 . 1.446(3) ?
N2 C13 . 1.457(2) ?
C13 H13A . 0.9800 ?
C13 H13B . 0.9800 ?
C13 H13C . 0.9800 ?
C14 H14A . 0.9800 ?
C14 H14B . 0.9800 ?
C14 H14C . 0.9800 ?

loop_
_geom_hbond_atom_site_label_D
_geom_hbond_atom_site_label_H
_geom_hbond_atom_site_label_A
_geom_hbond_distance_DH
_geom_hbond_distance_HA
_geom_hbond_distance_DA
_geom_hbond_angle_DHA
O2 H2 O5 0.93(3) 1.64(3) 2.563(2) 175(3)
O4 H4 O6 0.93(3) 1.63(3) 2.554(2) 175(2)
O1 H1X O5X 0.93(3) 1.58(8) 2.442(8) 152(14)
C9 H9X O2 0.95 2.78 3.365(3) 121
C9 H9 O1 0.95 2.70 3.339(3) 125
C12 H12 O3 0.95 2.64 3.314(3) 128

loop_
_geom_torsion_atom_site_label_1
_geom_torsion_atom_site_label_2
_geom_torsion_atom_site_label_3
_geom_torsion_atom_site_label_4
_geom_torsion
C6 C1 C2 C3 -0.4(3)
C7 C1 C2 C3 179.54(17)
C1 C2 C3 C4 0.2(3)
C2 C3 C4 C5 0.0(3)
C2 C3 C4 C8 178.70(17)
C3 C4 C5 C6 0.1(3)
C8 C4 C5 C6 -178.61(17)
C4 C5 C6 C1 -0.3(3)
C2 C1 C6 C5 0.5(3)
C7 C1 C6 C5 -179.48(16)
C6 C1 C7 O1 0.4(3)
C2 C1 C7 O1 -179.54(19)
C6 C1 C7 O2 -179.94(17)
C2 C1 C7 O2 0.1(3)
C3 C4 C8 O3 -0.6(3)
C5 C4 C8 O3 178.07(18)
C3 C4 C8 O4 -179.52(17)
C5 C4 C8 O4 -0.8(2)
O4 C8 O3 C12 -4.0(2)
C4 C8 O3 C12 177.25(15)
O5 C9 N1 C11 -0.8(3)
O5X C9 N1 C11 166.2(5)
O5 C9 N1 C10 176.5(2)
O5X C9 N1 C10 -16.5(5)
O6 C12 N2 C14 -1.4(3)
O6 C12 N2 C13 -178.66(19)
